data_7039037
loop_
_publ_author_name
'Wang, Jingyi'
'Ganguly, Rakesh'
'Yongxin, Li'
'D\'iaz, Jesus'
'Soo, Han Sen'
'Garc\'ia, Felipe'

_publ_section_title
;
 A multi-step solvent-free mechanochemical route to indium(iii) complexes.
;
_journal_issue 19
_journal_name_full 'Dalton transactions (Cambridge, England : 2003)'
_journal_page_first 7941
_journal_page_last 7946
_journal_paper_doi 10.1039/c6dt00978f
_journal_volume 45
_journal_year 2016
_chemical_formula_sum 'C30 H28 Br2 Cl3 In N4 O2'
_chemical_formula_weight 857.55
_chemical_name_systematic (p-BrAr-BIAN)InCl3
_chemical_properties_physical Moisture-sensitive
_space_group_crystal_system monoclinic
_space_group_IT_number 14
_space_group_name_Hall '-P 2ybc'
_space_group_name_H-M_alt 'P 1 21/c 1'
_symmetry_space_group_name_Hall '-P 2ybc'
_symmetry_space_group_name_H-M 'P 1 21/c 1'
_atom_sites_solution_hydrogens geom
_audit_update_record
;
2015-11-26 deposited with the CCDC.
2016-04-15 downloaded from the CCDC.
;
_cell_angle_alpha 90
_cell_angle_beta 107.797(3)
_cell_angle_gamma 90
_cell_formula_units_Z 4
_cell_length_a 12.4120(10)
_cell_length_b 19.7758(15)
_cell_length_c 13.5227(10)
_cell_measurement_reflns_used 9224
_cell_measurement_temperature 103.(2)
_cell_measurement_theta_max 28.4246
_cell_measurement_theta_min 2.2059
_cell_volume 3160.4(4)
_computing_cell_refinement 'SAINT V8.34A (Bruker AXS Inc., 2013)'
_computing_data_collection 'APEX2 (Bruker AXS Inc., 2014)'
_computing_data_reduction 'SAINT V8.34A (Bruker AXS Inc., 2013)'
_computing_molecular_graphics 'XP (Bruker AXS Inc., 2014)'
_computing_publication_material 'APEX2 (Bruker AXS Inc., 2014)'
_computing_structure_refinement 'SHELXL-2014/6 (Sheldrick, 2014)'
_computing_structure_solution 'SHELXT (Bruker AXS Inc., 2014)'
_diffrn_ambient_temperature 103.(2)
_diffrn_detector_area_resol_mean 8.3333
_diffrn_measured_fraction_theta_full 0.992
_diffrn_measured_fraction_theta_max 0.992
_diffrn_measurement_device_type 'CCD area detector'
_diffrn_measurement_method 'phi and omega scans'
_diffrn_radiation_monochromator graphite
_diffrn_radiation_type MoK\a
_diffrn_radiation_wavelength 0.71073
_diffrn_reflns_av_R_equivalents 0.0980
_diffrn_reflns_av_unetI/netI 0.0644
_diffrn_reflns_limit_h_max 18
_diffrn_reflns_limit_h_min -18
_diffrn_reflns_limit_k_max 28
_diffrn_reflns_limit_k_min -28
_diffrn_reflns_limit_l_max 17
_diffrn_reflns_limit_l_min -19
_diffrn_reflns_number 77866
_diffrn_reflns_theta_full 31.11
_diffrn_reflns_theta_max 31.11
_diffrn_reflns_theta_min 1.72
_diffrn_source 'fine-focus sealed tube'
_exptl_absorpt_coefficient_mu 3.565
_exptl_absorpt_correction_T_max 0.81
_exptl_absorpt_correction_T_min 0.65
_exptl_absorpt_correction_type multi-scan
_exptl_absorpt_process_details 'SADABS V2014/4 (Bruker AXS Inc.)'
_exptl_crystal_colour orange
_exptl_crystal_density_diffrn 1.802
_exptl_crystal_density_method 'not measured'
_exptl_crystal_description plate
_exptl_crystal_F_000 1688
_exptl_crystal_recrystallization_method 'Re-crystallisation from solvent: N,N-dimethylformamide, diethyl ether'
_exptl_crystal_size_max 0.200
_exptl_crystal_size_mid 0.140
_exptl_crystal_size_min 0.060
_refine_diff_density_max 1.246
_refine_diff_density_min -0.961
_refine_ls_extinction_method none
_refine_ls_goodness_of_fit_ref 1.058
_refine_ls_hydrogen_treatment constr
_refine_ls_matrix_type full
_refine_ls_number_parameters 383
_refine_ls_number_reflns 10081
_refine_ls_number_restraints 0
_refine_ls_restrained_S_all 1.058
_refine_ls_R_factor_all 0.0686
_refine_ls_R_factor_gt 0.0388
_refine_ls_shift/su_max 0.001
_refine_ls_shift/su_mean 0.000
_refine_ls_structure_factor_coef Fsqd
_refine_ls_weighting_details 'w=1/[\s^2^(Fo^2^)+(0.0576P)^2^] where P=(Fo^2^+2Fc^2^)/3'
_refine_ls_weighting_scheme calc
_refine_ls_wR_factor_gt 0.0905
_refine_ls_wR_factor_ref 0.1151
_reflns_number_gt 7395
_reflns_number_total 10081
_reflns_threshold_expression 'I > 2\s(I)'
_cod_data_source_file c6dt00978f2.cif
_cod_data_source_block I
_cod_depositor_comments 'Adding full bibliography for 7039036--7039037.cif.'
_cod_database_code 7039037

loop_
_space_group_symop_operation_xyz
'x, y, z'
'-x, y+1/2, -z+1/2'
'-x, -y, -z'
'x, -y-1/2, z-1/2'

loop_
_atom_site_type_symbol
_atom_site_label
_atom_site_fract_x
_atom_site_fract_y
_atom_site_fract_z
_atom_site_U_iso_or_equiv
_atom_site_adp_type
_atom_site_calc_flag
_atom_site_refinement_flags_adp
_atom_site_refinement_flags_posn
_atom_site_occupancy
In In1 0.30344(2) 0.46191(2) 0.25841(2) 0.01103(6) Uani d . . 1
Br Br1 0.31636(3) 0.79171(2) 0.58595(3) 0.02439(10) Uani d . . 1
Br Br2 -0.04676(3) 0.20748(2) -0.12968(3) 0.01929(9) Uani d . . 1
C C1 0.2264(3) 0.59145(15) 0.3972(3) 0.0116(6) Uani d . . 1
C C2 0.3051(3) 0.58992(16) 0.4945(3) 0.0131(6) Uani d . . 1
H H2 0.3411 0.5486 0.5216 0.016 Uiso calc U R 1
C C3 0.3322(3) 0.64951(17) 0.5533(3) 0.0156(7) Uani d . . 1
H H3 0.3845 0.6487 0.6213 0.019 Uiso calc U R 1
C C4 0.2811(3) 0.70959(16) 0.5105(3) 0.0153(7) Uani d . . 1
C C5 0.2050(3) 0.71161(16) 0.4113(3) 0.0174(7) Uani d . . 1
H H5 0.173 0.7534 0.382 0.021 Uiso calc U R 1
C C6 0.1761(3) 0.65221(17) 0.3552(3) 0.0182(7) Uani d . . 1
H H6 0.122 0.6529 0.2881 0.022 Uiso calc U R 1
C C7 0.0919(3) 0.50879(15) 0.3196(3) 0.0115(6) Uani d . . 1
C C8 -0.0036(3) 0.52872(15) 0.3557(3) 0.0120(6) Uani d . . 1
C C9 -0.0161(3) 0.57178(16) 0.4314(3) 0.0142(7) Uani d . . 1
H H9 0.046 0.5978 0.4723 0.017 Uiso calc U R 1
C C10 -0.1238(3) 0.57636(17) 0.4469(3) 0.0171(7) Uani d . . 1
H H10 -0.133 0.6051 0.4999 0.02 Uiso calc U R 1
C C11 -0.2157(3) 0.54008(17) 0.3868(3) 0.0193(7) Uani d . . 1
H H11 -0.2873 0.546 0.3973 0.023 Uiso calc U R 1
C C12 -0.2051(3) 0.49453(17) 0.3105(3) 0.0149(7) Uani d . . 1
C C13 -0.2916(3) 0.45258(18) 0.2441(3) 0.0190(7) Uani d . . 1
H H13 -0.3662 0.4538 0.2492 0.023 Uiso calc U R 1
C C14 -0.2667(3) 0.41078(18) 0.1732(3) 0.0201(8) Uani d . . 1
H H14 -0.3258 0.3841 0.1294 0.024 Uiso calc U R 1
C C15 -0.1576(3) 0.40542(17) 0.1619(3) 0.0174(7) Uani d . . 1
H H15 -0.1435 0.3759 0.1119 0.021 Uiso calc U R 1
C C16 -0.0719(3) 0.44437(16) 0.2258(3) 0.0132(6) Uani d . . 1
C C17 0.0505(3) 0.45162(15) 0.2420(3) 0.0115(6) Uani d . . 1
C C18 -0.0971(3) 0.48943(16) 0.2976(3) 0.0124(6) Uani d . . 1
C C19 0.0824(3) 0.37004(16) 0.1283(3) 0.0125(6) Uani d . . 1
C C20 0.0305(4) 0.38954(18) 0.0266(3) 0.0244(9) Uani d . . 1
H H20 0.021 0.4362 0.0092 0.029 Uiso calc U R 1
C C21 -0.0077(4) 0.34079(18) -0.0499(3) 0.0250(9) Uani d . . 1
H H21 -0.0427 0.3538 -0.12 0.03 Uiso calc U R 1
C C22 0.0057(3) 0.27350(17) -0.0233(3) 0.0160(7) Uani d . . 1
C C23 0.0565(3) 0.25332(17) 0.0786(3) 0.0163(7) Uani d . . 1
H H23 0.0641 0.2066 0.0958 0.02 Uiso calc U R 1
C C24 0.0961(3) 0.30204(16) 0.1553(3) 0.0151(7) Uani d . . 1
H H24 0.1321 0.289 0.2252 0.018 Uiso calc U R 1
C C25 0.3895(3) 0.37231(16) 0.4583(3) 0.0129(6) Uani d . . 1
H H25 0.4587 0.396 0.4691 0.015 Uiso calc U R 1
C C26 0.2905(3) 0.27427(19) 0.4957(3) 0.0242(8) Uani d . . 1
H H26A 0.233 0.2878 0.4313 0.036 Uiso calc U R 1
H H26B 0.2606 0.2803 0.5543 0.036 Uiso calc U R 1
H H26C 0.3103 0.2267 0.491 0.036 Uiso calc U R 1
C C27 0.4938(3) 0.29210(18) 0.5888(3) 0.0215(8) Uani d . . 1
H H27A 0.5185 0.2498 0.5648 0.032 Uiso calc U R 1
H H27B 0.4783 0.2843 0.6547 0.032 Uiso calc U R 1
H H27C 0.5534 0.3262 0.5987 0.032 Uiso calc U R 1
C C28 0.7813(4) 0.6169(2) 0.1381(4) 0.0337(10) Uani d . . 1
H H28 0.801 0.5877 0.0904 0.04 Uiso calc U R 1
C C29 0.6376(5) 0.6630(3) 0.2052(4) 0.0455(13) Uani d . . 1
H H29A 0.7045 0.6803 0.2586 0.068 Uiso calc U R 1
H H29B 0.5907 0.6371 0.2384 0.068 Uiso calc U R 1
H H29C 0.5937 0.701 0.1666 0.068 Uiso calc U R 1
C C30 0.5859(4) 0.5802(2) 0.0609(4) 0.0416(12) Uani d . . 1
H H30A 0.6212 0.5523 0.0194 0.062 Uiso calc U R 1
H H30B 0.5303 0.6106 0.015 0.062 Uiso calc U R 1
H H30C 0.548 0.5509 0.0984 0.062 Uiso calc U R 1
Cl Cl1 0.24689(8) 0.53177(4) 0.10287(7) 0.02184(19) Uani d . . 1
Cl Cl2 0.47447(7) 0.52168(4) 0.35119(7) 0.01695(17) Uani d . . 1
Cl Cl3 0.38864(8) 0.36640(4) 0.19747(7) 0.02228(19) Uani d . . 1
N N1 0.1934(2) 0.53031(13) 0.3371(2) 0.0119(5) Uani d . . 1
N N2 0.1213(2) 0.42081(13) 0.2063(2) 0.0121(5) Uani d . . 1
N N3 0.3911(2) 0.31601(14) 0.5114(2) 0.0133(6) Uani d . . 1
N N4 0.6725(3) 0.61996(18) 0.1351(3) 0.0323(8) Uani d . . 1
O O1 0.3022(2) 0.39628(11) 0.39468(19) 0.0155(5) Uani d . . 1
O O2 0.8585(3) 0.65026(18) 0.2004(3) 0.0434(8) Uani d . . 1

loop_
_atom_site_aniso_label
_atom_site_aniso_U_11
_atom_site_aniso_U_22
_atom_site_aniso_U_33
_atom_site_aniso_U_12
_atom_site_aniso_U_13
_atom_site_aniso_U_23
In1 0.01031(11) 0.01057(11) 0.01133(12) 0.00174(8) 0.00202(8) -0.00021(8)
Br1 0.0250(2) 0.01670(17) 0.0295(2) -0.00508(14) 0.00532(17) -0.01147(15)
Br2 0.0253(2) 0.01670(17) 0.01415(18) -0.00336(14) 0.00345(14) -0.00578(13)
C1 0.0139(16) 0.0096(14) 0.0123(16) -0.0005(12) 0.0056(13) -0.0029(12)
C2 0.0100(15) 0.0126(15) 0.0160(17) 0.0000(12) 0.0030(13) 0.0015(12)
C3 0.0136(16) 0.0177(16) 0.0135(17) -0.0020(13) 0.0013(13) 0.0005(13)
C4 0.0129(16) 0.0125(15) 0.0206(19) -0.0027(12) 0.0052(14) -0.0054(13)
C5 0.0181(17) 0.0106(15) 0.0201(19) 0.0045(13) 0.0005(14) -0.0004(13)
C6 0.0211(18) 0.0162(16) 0.0127(18) 0.0035(14) -0.0017(14) -0.0001(13)
C7 0.0144(16) 0.0087(14) 0.0100(16) 0.0014(12) 0.0019(12) 0.0006(11)
C8 0.0121(15) 0.0106(14) 0.0130(16) 0.0041(12) 0.0033(12) 0.0026(12)
C9 0.0167(17) 0.0112(15) 0.0145(17) 0.0010(12) 0.0044(13) 0.0009(12)
C10 0.0191(18) 0.0136(15) 0.0217(19) 0.0036(13) 0.0108(15) 0.0021(13)
C11 0.0164(17) 0.0182(16) 0.027(2) 0.0038(14) 0.0124(15) 0.0072(15)
C12 0.0138(16) 0.0155(15) 0.0164(18) 0.0020(13) 0.0060(14) 0.0041(13)
C13 0.0123(16) 0.0206(17) 0.024(2) -0.0007(13) 0.0058(14) 0.0063(15)
C14 0.0144(17) 0.0201(17) 0.022(2) -0.0058(14) 0.0004(14) 0.0028(14)
C15 0.0185(17) 0.0137(15) 0.0181(18) -0.0002(13) 0.0030(14) 0.0010(13)
C16 0.0116(15) 0.0130(14) 0.0148(17) -0.0018(12) 0.0036(13) 0.0015(12)
C17 0.0116(15) 0.0098(14) 0.0122(16) 0.0004(11) 0.0025(12) 0.0020(12)
C18 0.0125(15) 0.0107(14) 0.0127(16) 0.0005(12) 0.0019(13) 0.0033(12)
C19 0.0120(15) 0.0137(15) 0.0113(16) -0.0003(12) 0.0029(12) -0.0052(12)
C20 0.037(2) 0.0138(16) 0.0178(19) 0.0030(15) 0.0014(17) 0.0018(14)
C21 0.041(2) 0.0179(17) 0.0094(17) 0.0002(16) -0.0018(16) -0.0006(14)
C22 0.0160(17) 0.0166(16) 0.0150(18) -0.0019(13) 0.0044(14) -0.0056(13)
C23 0.0203(18) 0.0127(15) 0.0155(18) 0.0002(13) 0.0047(14) -0.0026(13)
C24 0.0161(17) 0.0152(15) 0.0122(17) 0.0015(13) 0.0018(13) -0.0004(13)
C25 0.0107(15) 0.0157(15) 0.0131(17) -0.0007(12) 0.0048(12) -0.0010(12)
C26 0.0175(18) 0.0195(17) 0.033(2) -0.0049(14) 0.0040(16) 0.0057(16)
C27 0.0148(17) 0.0249(19) 0.023(2) 0.0034(14) 0.0031(15) 0.0113(15)
C28 0.035(2) 0.037(2) 0.032(3) 0.011(2) 0.014(2) 0.017(2)
C29 0.049(3) 0.058(3) 0.037(3) 0.012(3) 0.023(2) 0.003(2)
C30 0.047(3) 0.039(3) 0.036(3) 0.010(2) 0.009(2) 0.010(2)
Cl1 0.0246(5) 0.0211(4) 0.0176(4) 0.0034(3) 0.0032(4) 0.0079(3)
Cl2 0.0108(4) 0.0193(4) 0.0196(4) -0.0018(3) 0.0030(3) -0.0016(3)
Cl3 0.0238(5) 0.0195(4) 0.0235(5) 0.0075(3) 0.0072(4) -0.0049(3)
N1 0.0103(13) 0.0099(12) 0.0129(14) 0.0006(10) -0.0005(11) -0.0008(10)
N2 0.0132(13) 0.0089(12) 0.0118(14) -0.0002(10) 0.0002(11) -0.0012(10)
N3 0.0125(14) 0.0132(13) 0.0138(14) 0.0000(11) 0.0034(11) 0.0005(11)
N4 0.033(2) 0.037(2) 0.024(2) 0.0118(17) 0.0050(16) 0.0077(16)
O1 0.0135(12) 0.0155(11) 0.0161(13) 0.0031(9) 0.0025(10) 0.0038(9)
O2 0.039(2) 0.050(2) 0.038(2) 0.0008(16) 0.0064(16) 0.0065(16)

loop_
_atom_type_symbol
_atom_type_description
_atom_type_scat_dispersion_real
_atom_type_scat_dispersion_imag
_atom_type_scat_source
C C 0.0033 0.0016 'International Tables Vol C Tables 4.2.6.8 and 6.1.1.4'
H H 0.0000 0.0000 'International Tables Vol C Tables 4.2.6.8 and 6.1.1.4'
N N 0.0061 0.0033 'International Tables Vol C Tables 4.2.6.8 and 6.1.1.4'
Cl Cl 0.1484 0.1585 'International Tables Vol C Tables 4.2.6.8 and 6.1.1.4'
Br Br -0.2901 2.4595 'International Tables Vol C Tables 4.2.6.8 and 6.1.1.4'
In In -0.7276 1.3100 'International Tables Vol C Tables 4.2.6.8 and 6.1.1.4'
O O 0.0106 0.0060 'International Tables Vol C Tables 4.2.6.8 and 6.1.1.4'

loop_
_geom_angle_atom_site_label_1
_geom_angle_atom_site_label_2
_geom_angle_atom_site_label_3
_geom_angle
O1 In1 N2 78.20(9)
O1 In1 N1 79.31(9)
N2 In1 N1 72.22(9)
O1 In1 Cl2 94.67(6)
N2 In1 Cl2 162.92(7)
N1 In1 Cl2 91.31(7)
O1 In1 Cl3 86.69(6)
N2 In1 Cl3 96.34(7)
N1 In1 Cl3 163.40(7)
Cl2 In1 Cl3 98.74(3)
O1 In1 Cl1 163.65(6)
N2 In1 Cl1 86.51(7)
N1 In1 Cl1 90.60(7)
Cl2 In1 Cl1 98.43(3)
Cl3 In1 Cl1 100.88(3)
C2 C1 C6 120.5(3)
C2 C1 N1 121.0(3)
C6 C1 N1 118.6(3)
C1 C2 C3 120.0(3)
C4 C3 C2 118.8(3)
C5 C4 C3 121.2(3)
C5 C4 Br1 118.3(2)
C3 C4 Br1 120.5(3)
C6 C5 C4 119.5(3)
C5 C6 C1 120.0(3)
N1 C7 C8 134.3(3)
N1 C7 C17 118.7(3)
C8 C7 C17 107.0(3)
C9 C8 C18 119.5(3)
C9 C8 C7 134.4(3)
C18 C8 C7 106.0(3)
C8 C9 C10 118.3(3)
C11 C10 C9 121.8(3)
C10 C11 C12 121.2(3)
C11 C12 C18 116.3(3)
C11 C12 C13 127.6(3)
C18 C12 C13 116.1(3)
C14 C13 C12 120.0(3)
C13 C14 C15 123.3(3)
C16 C15 C14 118.1(3)
C15 C16 C18 119.3(3)
C15 C16 C17 135.1(3)
C18 C16 C17 105.6(3)
N2 C17 C16 133.9(3)
N2 C17 C7 119.2(3)
C16 C17 C7 106.9(3)
C12 C18 C8 122.8(3)
C12 C18 C16 123.1(3)
C8 C18 C16 114.1(3)
C20 C19 C24 120.9(3)
C20 C19 N2 119.2(3)
C24 C19 N2 120.0(3)
C19 C20 C21 119.8(3)
C22 C21 C20 119.4(3)
C21 C22 C23 121.3(3)
C21 C22 Br2 118.7(3)
C23 C22 Br2 120.0(3)
C22 C23 C24 119.4(3)
C19 C24 C23 119.2(3)
O1 C25 N3 123.9(3)
O2 C28 N4 123.6(5)
C7 N1 C1 118.4(3)
C7 N1 In1 113.1(2)
C1 N1 In1 128.5(2)
C17 N2 C19 119.8(3)
C17 N2 In1 116.1(2)
C19 N2 In1 123.5(2)
C25 N3 C26 121.9(3)
C25 N3 C27 121.8(3)
C26 N3 C27 116.3(3)
C28 N4 C29 120.8(4)
C28 N4 C30 121.4(4)
C29 N4 C30 117.8(4)
C25 O1 In1 123.9(2)

loop_
_geom_bond_atom_site_label_1
_geom_bond_atom_site_label_2
_geom_bond_distance
In1 O1 2.258(2)
In1 N2 2.301(3)
In1 N1 2.390(3)
In1 Cl2 2.4185(9)
In1 Cl3 2.4286(9)
In1 Cl1 2.4336(9)
Br1 C4 1.897(3)
Br2 C22 1.904(3)
C1 C2 1.378(5)
C1 C6 1.393(5)
C1 N1 1.445(4)
C2 C3 1.404(5)
C3 C4 1.387(5)
C4 C5 1.385(5)
C5 C6 1.385(5)
C7 N1 1.282(4)
C7 C8 1.466(5)
C7 C17 1.521(4)
C8 C9 1.377(4)
C8 C18 1.418(5)
C9 C10 1.418(5)
C10 C11 1.381(5)
C11 C12 1.406(5)
C12 C18 1.407(5)
C12 C13 1.435(5)
C13 C14 1.371(5)
C14 C15 1.412(5)
C15 C16 1.382(5)
C16 C18 1.421(5)
C16 C17 1.474(5)
C17 N2 1.279(4)
C19 C20 1.383(5)
C19 C24 1.390(4)
C19 N2 1.429(4)
C20 C21 1.387(5)
C21 C22 1.375(5)
C22 C23 1.387(5)
C23 C24 1.390(5)
C25 O1 1.253(4)
C25 N3 1.322(4)
C26 N3 1.457(4)
C27 N3 1.458(4)
C28 O2 1.254(6)
C28 N4 1.340(6)
C29 N4 1.436(6)
C30 N4 1.457(6)
